data_7121437
loop_
_publ_author_name
'Zhao, Yin-Na'
'Luo, Yong-Chun'
'Wang, Zhu-Yin'
'Xu, Peng-Fei'

_publ_section_title
;
 A new approach to access difluoroalkylated diarylmethanes via
 visible-light photocatalytic cross-coupling reactions.
;
_journal_issue 32
_journal_name_full 'Chemical communications (Cambridge, England)'
_journal_page_first 3993
_journal_page_last 3996
_journal_paper_doi 10.1039/c8cc01486h
_journal_volume 54
_journal_year 2018
_chemical_absolute_configuration unk
_chemical_formula_moiety 'C28 H37 F2 N O2'
_chemical_formula_sum 'C28 H37 F2 N O2'
_chemical_formula_weight 457.59
_space_group_crystal_system monoclinic
_space_group_IT_number 7
_space_group_name_Hall 'P -2yac'
_space_group_name_H-M_alt 'P 1 n 1'
_symmetry_space_group_name_Hall 'P -2yac'
_symmetry_space_group_name_H-M 'P 1 n 1'
_atom_sites_solution_hydrogens geom
_atom_sites_solution_primary iterative
_atom_sites_solution_secondary difmap
_audit_creation_date 2017-10-13
_audit_creation_method
;
Olex2 1.2
(compiled 2017.03.28 svn.r3405 for OlexSys, GUI svn.r5337)
;
_audit_update_record
;
2017-10-17 deposited with the CCDC.
2018-03-22 downloaded from the CCDC.
;
_cell_angle_alpha 90.00
_cell_angle_beta 91.516(8)
_cell_angle_gamma 90.00
_cell_formula_units_Z 2
_cell_length_a 10.6409(9)
_cell_length_b 9.1391(7)
_cell_length_c 12.7748(10)
_cell_measurement_reflns_used 1632
_cell_measurement_temperature 294.47(10)
_cell_measurement_theta_max 26.5150
_cell_measurement_theta_min 3.9050
_cell_volume 1241.89(17)
_computing_cell_refinement
;
CrysAlisPro, Agilent Technologies,
Version 1.171.37.33 (release 27-03-2014 CrysAlis171 .NET)
(compiled Mar 27 2014,17:12:48)
;
_computing_data_collection
;
CrysAlisPro, Agilent Technologies,
Version 1.171.37.33 (release 27-03-2014 CrysAlis171 .NET)
(compiled Mar 27 2014,17:12:48)
;
_computing_data_reduction
;
CrysAlisPro, Agilent Technologies,
Version 1.171.37.33 (release 27-03-2014 CrysAlis171 .NET)
(compiled Mar 27 2014,17:12:48)
;
_computing_molecular_graphics 'Olex2 (Dolomanov et al., 2009)'
_computing_publication_material 'Olex2 (Dolomanov et al., 2009)'
_computing_structure_refinement 'ShelXL (Sheldrick, 2015)'
_computing_structure_solution
;
Superflip (Palatinus & Chapuis, 2007;Palatinus & van der Lee, 2008;
Palatinus et al., 2012)
;
_diffrn_ambient_environment air
_diffrn_ambient_temperature 294.47(10)
_diffrn_detector 'CCD plate'
_diffrn_detector_area_resol_mean 16.0733
_diffrn_detector_type Eos
_diffrn_measured_fraction_theta_full 0.996
_diffrn_measured_fraction_theta_max 0.996
_diffrn_measurement_details
;
#__ type_ start__ end____ width___ exp.time_
  1 omega  -17.00   17.00   2.0000    4.0000
omega____ theta____ kappa____ phi______ frames
    -      -19.5055   57.0000 -120.0000 17

#__ type_ start__ end____ width___ exp.time_
  2 omega    4.00   92.00   2.0000    4.0000
omega____ theta____ kappa____ phi______ frames
    -       22.7867   57.0000   90.0000 44

#__ type_ start__ end____ width___ exp.time_
  3 omega  -47.00   47.00   2.0000    4.0000
omega____ theta____ kappa____ phi______ frames
    -       22.7867  -57.0000  -60.0000 47
;
_diffrn_measurement_device 'four-circle diffractometer'
_diffrn_measurement_device_type 'SuperNova, Dual, Cu at zero, Eos'
_diffrn_measurement_method '\w scans'
_diffrn_orient_matrix_UB_11 0.0194929000
_diffrn_orient_matrix_UB_12 -0.0401340000
_diffrn_orient_matrix_UB_13 0.0450542000
_diffrn_orient_matrix_UB_21 0.0238561000
_diffrn_orient_matrix_UB_22 -0.0559536000
_diffrn_orient_matrix_UB_23 -0.0323995000
_diffrn_orient_matrix_UB_31 0.0592193000
_diffrn_orient_matrix_UB_32 0.0357704000
_diffrn_orient_matrix_UB_33 -0.0001284000
_diffrn_radiation_monochromator mirror
_diffrn_radiation_probe x-ray
_diffrn_radiation_type MoK\a
_diffrn_radiation_wavelength 0.71073
_diffrn_reflns_av_R_equivalents 0.0335
_diffrn_reflns_av_unetI/netI 0.0641
_diffrn_reflns_limit_h_max 12
_diffrn_reflns_limit_h_min -13
_diffrn_reflns_limit_k_max 11
_diffrn_reflns_limit_k_min -6
_diffrn_reflns_limit_l_max 15
_diffrn_reflns_limit_l_min -9
_diffrn_reflns_number 4327
_diffrn_reflns_theta_full 26.02
_diffrn_reflns_theta_max 26.02
_diffrn_reflns_theta_min 3.37
_diffrn_source 'SuperNova (Mo) X-ray Source'
_exptl_absorpt_coefficient_mu 0.086
_exptl_absorpt_correction_T_max 1.00000
_exptl_absorpt_correction_T_min 0.81137
_exptl_absorpt_correction_type multi-scan
_exptl_absorpt_process_details
;
CrysAlisPro, Agilent Technologies,
Version 1.171.37.33 (release 27-03-2014 CrysAlis171 .NET)
(compiled Mar 27 2014,17:12:48)
Empirical absorption correction using spherical harmonics,
 implemented in SCALE3 ABSPACK scaling algorithm.
;
_exptl_crystal_colour 'clear light colourless'
_exptl_crystal_colour_lustre clear
_exptl_crystal_colour_modifier light
_exptl_crystal_colour_primary colourless
_exptl_crystal_density_diffrn 1.224
_exptl_crystal_density_method 'not measured'
_exptl_crystal_description block
_exptl_crystal_F_000 492
_exptl_crystal_size_max 0.22
_exptl_crystal_size_mid 0.17
_exptl_crystal_size_min 0.14
_refine_diff_density_max 0.193
_refine_diff_density_min -0.212
_refine_diff_density_rms 0.045
_refine_ls_abs_structure_details 'Flack H D (1983), Acta Cryst. A39, 876-881'
_refine_ls_abs_structure_Flack 0.5(11)
_refine_ls_extinction_method none
_refine_ls_goodness_of_fit_ref 0.969
_refine_ls_hydrogen_treatment mixed
_refine_ls_matrix_type full
_refine_ls_number_parameters 308
_refine_ls_number_reflns 3189
_refine_ls_number_restraints 3
_refine_ls_restrained_S_all 0.968
_refine_ls_R_factor_all 0.0625
_refine_ls_R_factor_gt 0.0494
_refine_ls_shift/su_max 0.000
_refine_ls_shift/su_mean 0.000
_refine_ls_structure_factor_coef Fsqd
_refine_ls_weighting_details 'calc w=1/[\s^2^(Fo^2^)+(0.1000P)^2^+0.0000P] where P=(Fo^2^+2Fc^2^)/3'
_refine_ls_weighting_scheme calc
_refine_ls_wR_factor_gt 0.1330
_refine_ls_wR_factor_ref 0.1499
_reflns_number_gt 2694
_reflns_number_total 3189
_reflns_threshold_expression >2sigma(I)
_cod_data_source_file c8cc01486h2.cif
_cod_data_source_block zhaoyn_0919
_cod_depositor_comments 'Adding full bibliography for 7121437.cif.'
_cod_database_code 7121437
_reflns_odcompleteness_completeness 99.37
_reflns_odcompleteness_iscentric 1
_reflns_odcompleteness_theta 26.32
_olex2_refinement_description
;
1. Fixed Uiso
 At 1.2 times of:
  All C(H) groups, All C(H,H) groups
 At 1.5 times of:
  All C(H,H,H) groups
2. Restrained distances
 H1-H9B
 2 with sigma of 0.01
3.a Ternary CH refined with riding coordinates:
 C21(H21)
3.b Secondary CH2 refined with riding coordinates:
 C25(H25A,H25B), C28(H28A,H28B), C24(H24A,H24B), C26(H26A,H26B), C27(H27A,H27B)
3.c Aromatic/amide H refined with riding coordinates:
 C6(H6), C2(H2), C15(H15), C19(H19), C17(H17), C18(H18), C16(H16)
3.d Idealised Me refined as rotating group:
 C8(H8A,H8B,H8C), C10(H10A,H10B,H10C), C9(H9A,H9B,H9C), C13(H13A,H13B,H13C),
 C14(H14A,H14B,H14C), C12(H12A,H12B,H12C)
;
_olex2_date_sample_data_collection 2017-09-19
_olex2_submission_special_instructions 'No special instructions were received'

loop_
_space_group_symop_id
_space_group_symop_operation_xyz
1 'x, y, z'
2 'x+1/2, -y, z+1/2'

loop_
_atom_site_label
_atom_site_type_symbol
_atom_site_fract_x
_atom_site_fract_y
_atom_site_fract_z
_atom_site_U_iso_or_equiv
_atom_site_adp_type
_atom_site_occupancy
_atom_site_calc_flag
_atom_site_refinement_flags_posn
F2 F -0.4195(2) -0.5739(2) -0.79927(19) 0.0339(5) Uani 1 d .
F1 F -0.2765(2) -0.6257(2) -0.68202(17) 0.0372(6) Uani 1 d .
O2 O -0.4065(3) -0.8334(3) -0.6026(2) 0.0446(8) Uani 1 d .
O1 O -0.6644(3) -1.0519(3) -1.0912(2) 0.0346(7) Uani 1 d .
N1 N -0.5799(3) -0.7749(3) -0.6978(2) 0.0289(7) Uani 1 d .
C21 C -0.2962(3) -0.7896(3) -0.8233(3) 0.0217(7) Uani 1 d .
H21 H -0.2576 -0.8669 -0.7801 0.026 Uiso 1 calc R
C3 C -0.5224(3) -0.8610(3) -1.0546(3) 0.0211(7) Uani 1 d .
C1 C -0.3918(3) -0.8654(3) -0.8960(3) 0.0211(7) Uani 1 d .
C22 C -0.3634(3) -0.6889(4) -0.7484(3) 0.0269(8) Uani 1 d .
C6 C -0.4472(3) -0.9964(3) -0.8670(3) 0.0215(7) Uani 1 d .
H6 H -0.4209 -1.0408 -0.8047 0.026 Uiso 1 calc R
C2 C -0.4300(3) -0.8008(3) -0.9893(3) 0.0227(7) Uani 1 d .
H2 H -0.3924 -0.7135 -1.0090 0.027 Uiso 1 calc R
C23 C -0.4560(4) -0.7714(4) -0.6777(3) 0.0286(8) Uani 1 d .
C11 C -0.5665(3) -0.7805(4) -1.1544(3) 0.0234(7) Uani 1 d .
C20 C -0.1902(3) -0.7209(4) -0.8840(3) 0.0240(7) Uani 1 d .
C7 C -0.6014(3) -1.2074(3) -0.8919(3) 0.0243(8) Uani 1 d .
C15 C -0.1732(4) -0.5717(4) -0.8991(3) 0.0326(9) Uani 1 d .
H15 H -0.2273 -0.5055 -0.8682 0.039 Uiso 1 calc R
C8 C -0.5457(4) -1.2569(4) -0.7865(3) 0.0315(9) Uani 1 d .
H8A H -0.5826 -1.3486 -0.7672 0.047 Uiso 1 calc GR
H8B H -0.5630 -1.1848 -0.7342 0.047 Uiso 1 calc GR
H8C H -0.4564 -1.2686 -0.7918 0.047 Uiso 1 calc GR
C10 C -0.5780(4) -1.3312(4) -0.9696(3) 0.0357(9) Uani 1 d .
H10A H -0.4893 -1.3486 -0.9735 0.054 Uiso 1 calc GR
H10B H -0.6111 -1.3040 -1.0375 0.054 Uiso 1 calc GR
H10C H -0.6190 -1.4186 -0.9466 0.054 Uiso 1 calc GR
C5 C -0.5412(3) -1.0637(3) -0.9284(3) 0.0222(7) Uani 1 d .
C4 C -0.5778(3) -0.9936(4) -1.0229(3) 0.0223(7) Uani 1 d .
C19 C -0.1071(4) -0.8147(4) -0.9312(3) 0.0320(9) Uani 1 d .
H19 H -0.1165 -0.9149 -0.9211 0.038 Uiso 1 calc R
C9 C -0.7431(4) -1.1862(5) -0.8761(3) 0.0371(9) Uani 1 d .
H9A H -0.7776 -1.2735 -0.8465 0.056 Uiso 1 calc GR
H9B H -0.7842 -1.1663 -0.9423 0.056 Uiso 1 calc DGR
H9C H -0.7558 -1.1054 -0.8294 0.056 Uiso 1 calc GR
C17 C 0.0045(4) -0.6174(5) -1.0075(3) 0.0416(10) Uani 1 d .
H17 H 0.0684 -0.5829 -1.0492 0.050 Uiso 1 calc R
C25 C -0.7673(4) -0.6467(4) -0.7663(4) 0.0377(10) Uani 1 d .
H25A H -0.7445 -0.5583 -0.7283 0.045 Uiso 1 calc R
H25B H -0.8129 -0.6185 -0.8299 0.045 Uiso 1 calc R
C13 C -0.5495(4) -0.8768(4) -1.2521(3) 0.0382(10) Uani 1 d .
H13A H -0.4631 -0.9060 -1.2560 0.057 Uiso 1 calc GR
H13B H -0.5732 -0.8223 -1.3138 0.057 Uiso 1 calc GR
H13C H -0.6016 -0.9622 -1.2474 0.057 Uiso 1 calc GR
C28 C -0.6575(4) -0.8658(5) -0.6292(4) 0.0410(10) Uani 1 d .
H28A H -0.6104 -0.8875 -0.5651 0.049 Uiso 1 calc R
H28B H -0.6768 -0.9578 -0.6640 0.049 Uiso 1 calc R
C14 C -0.4922(4) -0.6403(4) -1.1711(3) 0.0347(9) Uani 1 d .
H14A H -0.5017 -0.5767 -1.1121 0.052 Uiso 1 calc GR
H14B H -0.5232 -0.5922 -1.2335 0.052 Uiso 1 calc GR
H14C H -0.4049 -0.6636 -1.1784 0.052 Uiso 1 calc GR
C12 C -0.7058(4) -0.7395(5) -1.1448(4) 0.0434(11) Uani 1 d .
H12A H -0.7554 -0.8271 -1.1420 0.065 Uiso 1 calc GR
H12B H -0.7323 -0.6823 -1.2044 0.065 Uiso 1 calc GR
H12C H -0.7166 -0.6837 -1.0821 0.065 Uiso 1 calc GR
C24 C -0.6491(4) -0.7293(4) -0.7944(3) 0.0310(9) Uani 1 d .
H24A H -0.6714 -0.8148 -0.8358 0.037 Uiso 1 calc R
H24B H -0.5959 -0.6670 -0.8359 0.037 Uiso 1 calc R
C26 C -0.8508(4) -0.7409(5) -0.6996(4) 0.0410(10) Uani 1 d .
H26A H -0.9241 -0.6854 -0.6797 0.049 Uiso 1 calc R
H26B H -0.8792 -0.8257 -0.7393 0.049 Uiso 1 calc R
C18 C -0.0106(4) -0.7663(5) -0.9927(3) 0.0389(10) Uani 1 d .
H18 H 0.0433 -0.8327 -1.0237 0.047 Uiso 1 calc R
C27 C -0.7782(4) -0.7898(5) -0.6029(4) 0.0423(10) Uani 1 d .
H27A H -0.7591 -0.7053 -0.5594 0.051 Uiso 1 calc R
H27B H -0.8299 -0.8558 -0.5631 0.051 Uiso 1 calc R
C16 C -0.0755(4) -0.5202(5) -0.9603(4) 0.0410(10) Uani 1 d .
H16 H -0.0644 -0.4200 -0.9692 0.049 Uiso 1 calc R
H1 H -0.725(8) -1.104(10) -1.082(3) 0.15(4) Uiso 1 d D

loop_
_atom_site_aniso_label
_atom_site_aniso_U_11
_atom_site_aniso_U_22
_atom_site_aniso_U_33
_atom_site_aniso_U_23
_atom_site_aniso_U_13
_atom_site_aniso_U_12
F2 0.0328(12) 0.0259(10) 0.0432(13) 0.0020(9) 0.0019(10) 0.0082(9)
F1 0.0356(13) 0.0442(12) 0.0314(12) -0.0159(11) -0.0033(10) -0.0039(10)
O2 0.0303(15) 0.0715(19) 0.0321(15) 0.0155(16) 0.0040(12) 0.0147(15)
O1 0.0324(15) 0.0437(15) 0.0272(14) 0.0052(12) -0.0087(12) -0.0176(13)
N1 0.0255(17) 0.0351(16) 0.0262(16) 0.0019(14) 0.0016(13) 0.0031(14)
C21 0.0206(17) 0.0234(15) 0.0211(18) 0.0006(14) -0.0019(14) 0.0023(14)
C3 0.0215(17) 0.0246(15) 0.0171(15) 0.0020(14) 0.0009(13) 0.0001(14)
C1 0.0186(17) 0.0246(15) 0.0201(16) -0.0033(14) 0.0016(13) 0.0010(14)
C22 0.0258(19) 0.0296(17) 0.0250(17) -0.0019(15) -0.0067(15) 0.0019(15)
C6 0.0238(18) 0.0198(14) 0.0208(16) 0.0009(13) 0.0018(13) 0.0042(14)
C2 0.0228(17) 0.0208(15) 0.0247(17) 0.0024(14) 0.0030(14) -0.0019(14)
C23 0.031(2) 0.0336(18) 0.0209(18) -0.0020(15) 0.0015(16) 0.0082(16)
C11 0.0234(18) 0.0276(16) 0.0191(17) 0.0056(14) -0.0018(14) -0.0041(14)
C20 0.0226(18) 0.0304(17) 0.0189(16) -0.0014(14) -0.0046(14) 0.0013(14)
C7 0.0276(19) 0.0200(16) 0.0254(18) 0.0032(14) 0.0048(15) -0.0030(14)
C15 0.032(2) 0.0312(18) 0.035(2) -0.0024(17) 0.0030(17) 0.0009(17)
C8 0.040(2) 0.0231(17) 0.031(2) 0.0074(16) 0.0003(18) -0.0039(16)
C10 0.052(3) 0.0241(17) 0.031(2) -0.0005(16) 0.0067(18) -0.0065(18)
C5 0.0221(18) 0.0234(16) 0.0213(16) -0.0004(14) 0.0044(14) 0.0018(14)
C4 0.0206(17) 0.0243(16) 0.0220(17) 0.0001(14) 0.0010(13) -0.0025(14)
C19 0.031(2) 0.0371(19) 0.0277(19) 0.0040(17) 0.0039(16) 0.0022(17)
C9 0.030(2) 0.049(2) 0.032(2) 0.0089(19) 0.0026(17) -0.0104(19)
C17 0.031(2) 0.061(3) 0.033(2) 0.010(2) 0.0063(18) -0.006(2)
C25 0.030(2) 0.037(2) 0.045(2) -0.0023(19) 0.0004(18) 0.0042(18)
C13 0.048(3) 0.042(2) 0.0247(19) -0.0035(17) 0.0023(18) -0.0164(19)
C28 0.034(2) 0.047(2) 0.042(2) 0.012(2) 0.0067(19) 0.0013(19)
C14 0.048(3) 0.0268(17) 0.028(2) 0.0056(16) -0.0071(18) -0.0048(17)
C12 0.030(2) 0.051(2) 0.048(3) 0.013(2) -0.005(2) 0.0078(19)
C24 0.0245(19) 0.0362(19) 0.032(2) 0.0015(17) -0.0032(16) 0.0038(16)
C26 0.025(2) 0.043(2) 0.056(3) -0.007(2) 0.0093(19) 0.0043(18)
C18 0.035(2) 0.051(2) 0.031(2) 0.0013(19) 0.0078(18) 0.005(2)
C27 0.034(2) 0.050(2) 0.043(3) -0.003(2) 0.013(2) -0.0048(19)
C16 0.040(2) 0.038(2) 0.045(3) 0.0100(19) -0.001(2) -0.0102(19)

loop_
_atom_type_symbol
_atom_type_description
_atom_type_scat_dispersion_real
_atom_type_scat_dispersion_imag
_atom_type_scat_source
C C 0.0033 0.0016 'International Tables Vol C Tables 4.2.6.8 and 6.1.1.4'
H H 0.0000 0.0000 'International Tables Vol C Tables 4.2.6.8 and 6.1.1.4'
F F 0.0171 0.0103 'International Tables Vol C Tables 4.2.6.8 and 6.1.1.4'
N N 0.0061 0.0033 'International Tables Vol C Tables 4.2.6.8 and 6.1.1.4'
O O 0.0106 0.0060 'International Tables Vol C Tables 4.2.6.8 and 6.1.1.4'

loop_
_geom_angle_atom_site_label_1
_geom_angle_atom_site_label_2
_geom_angle_atom_site_label_3
_geom_angle
C23 N1 C28 117.7(3)
C23 N1 C24 128.3(3)
C28 N1 C24 112.3(3)
C22 C21 C1 110.0(3)
C22 C21 C20 116.0(3)
C20 C21 C1 111.6(3)
C2 C3 C11 120.4(3)
C2 C3 C4 117.6(3)
C4 C3 C11 121.9(3)
C6 C1 C21 120.6(3)
C2 C1 C21 120.5(3)
C2 C1 C6 118.7(3)
F2 C22 F1 104.5(3)
F2 C22 C21 111.9(3)
F2 C22 C23 112.0(3)
F1 C22 C21 109.0(3)
F1 C22 C23 106.0(3)
C21 C22 C23 112.9(3)
C1 C6 C5 122.2(3)
C1 C2 C3 122.5(3)
O2 C23 N1 122.8(4)
O2 C23 C22 114.5(3)
N1 C23 C22 122.6(3)
C3 C11 C13 111.0(3)
C3 C11 C12 109.0(3)
C14 C11 C3 111.8(3)
C14 C11 C13 107.1(3)
C14 C11 C12 108.1(3)
C12 C11 C13 109.7(3)
C15 C20 C21 125.2(3)
C19 C20 C21 117.2(3)
C19 C20 C15 117.5(4)
C8 C7 C10 106.7(3)
C8 C7 C5 111.5(3)
C8 C7 C9 106.3(3)
C10 C7 C5 111.0(3)
C10 C7 C9 110.8(3)
C5 C7 C9 110.4(3)
C20 C15 C16 120.6(4)
C6 C5 C7 120.2(3)
C6 C5 C4 117.2(3)
C4 C5 C7 122.6(3)
O1 C4 C3 115.7(3)
O1 C4 C5 122.5(3)
C3 C4 C5 121.8(3)
C20 C19 C18 122.9(4)
C16 C17 C18 119.9(4)
C26 C25 C24 110.6(3)
N1 C28 C27 111.5(3)
N1 C24 C25 109.9(3)
C27 C26 C25 109.5(3)
C19 C18 C17 118.9(4)
C28 C27 C26 112.1(4)
C17 C16 C15 120.2(4)

loop_
_geom_bond_atom_site_label_1
_geom_bond_atom_site_label_2
_geom_bond_distance
F2 C22 1.365(4)
F1 C22 1.366(4)
O2 C23 1.223(4)
O1 C4 1.361(4)
N1 C23 1.336(5)
N1 C28 1.476(5)
N1 C24 1.480(5)
C21 C1 1.525(4)
C21 C22 1.520(5)
C21 C20 1.521(5)
C3 C2 1.386(5)
C3 C11 1.535(4)
C3 C4 1.411(5)
C1 C6 1.390(5)
C1 C2 1.382(5)
C22 C23 1.549(5)
C6 C5 1.397(5)
C11 C13 1.542(5)
C11 C14 1.523(5)
C11 C12 1.537(6)
C20 C15 1.389(5)
C20 C19 1.382(5)
C7 C8 1.525(5)
C7 C10 1.530(5)
C7 C5 1.539(5)
C7 C9 1.539(6)
C15 C16 1.399(6)
C5 C4 1.412(5)
C19 C18 1.383(6)
C17 C18 1.384(6)
C17 C16 1.381(7)
C25 C24 1.518(6)
C25 C26 1.516(6)
C28 C27 1.505(6)
C26 C27 1.507(6)

loop_
_geom_torsion_atom_site_label_1
_geom_torsion_atom_site_label_2
_geom_torsion_atom_site_label_3
_geom_torsion_atom_site_label_4
_geom_torsion
F2 C22 C23 O2 -152.7(3)
F2 C22 C23 N1 27.6(5)
F1 C22 C23 O2 -39.4(4)
F1 C22 C23 N1 141.0(3)
N1 C28 C27 C26 53.9(5)
C21 C1 C6 C5 175.6(3)
C21 C1 C2 C3 -175.8(3)
C21 C22 C23 O2 79.8(4)
C21 C22 C23 N1 -99.8(4)
C21 C20 C15 C16 -177.1(3)
C21 C20 C19 C18 176.7(3)
C1 C21 C22 F2 -66.8(3)
C1 C21 C22 F1 178.2(3)
C1 C21 C22 C23 60.8(3)
C1 C21 C20 C15 108.1(4)
C1 C21 C20 C19 -69.3(4)
C1 C6 C5 C7 -178.9(3)
C1 C6 C5 C4 0.6(5)
C22 C21 C1 C6 -87.9(4)
C22 C21 C1 C2 88.5(4)
C22 C21 C20 C15 -18.9(5)
C22 C21 C20 C19 163.7(3)
C6 C1 C2 C3 0.6(5)
C6 C5 C4 O1 177.1(3)
C6 C5 C4 C3 -0.1(5)
C2 C3 C11 C13 122.8(4)
C2 C3 C11 C14 3.2(5)
C2 C3 C11 C12 -116.2(4)
C2 C3 C4 O1 -177.5(3)
C2 C3 C4 C5 -0.1(5)
C2 C1 C6 C5 -0.8(5)
C23 N1 C28 C27 138.6(4)
C23 N1 C24 C25 -138.3(4)
C11 C3 C2 C1 176.6(3)
C11 C3 C4 O1 5.8(5)
C11 C3 C4 C5 -176.8(3)
C20 C21 C1 C6 141.9(3)
C20 C21 C1 C2 -41.7(4)
C20 C21 C22 F2 61.1(4)
C20 C21 C22 F1 -54.0(4)
C20 C21 C22 C23 -171.4(3)
C20 C15 C16 C17 0.7(6)
C20 C19 C18 C17 0.4(6)
C7 C5 C4 O1 -3.5(5)
C7 C5 C4 C3 179.3(3)
C15 C20 C19 C18 -0.9(6)
C8 C7 C5 C6 0.4(5)
C8 C7 C5 C4 -179.0(3)
C10 C7 C5 C6 -118.4(4)
C10 C7 C5 C4 62.2(4)
C4 C3 C2 C1 -0.1(5)
C4 C3 C11 C13 -60.6(4)
C4 C3 C11 C14 179.8(3)
C4 C3 C11 C12 60.4(4)
C19 C20 C15 C16 0.3(5)
C9 C7 C5 C6 118.3(4)
C9 C7 C5 C4 -61.1(4)
C25 C26 C27 C28 -54.7(5)
C28 N1 C23 O2 -3.9(5)
C28 N1 C23 C22 175.7(3)
C28 N1 C24 C25 57.3(4)
C24 N1 C23 O2 -167.6(4)
C24 N1 C23 C22 12.0(5)
C24 N1 C28 C27 -55.2(4)
C24 C25 C26 C27 56.9(4)
C26 C25 C24 N1 -58.3(4)
C18 C17 C16 C15 -1.2(6)
C16 C17 C18 C19 0.6(6)
